data_4135026
loop_
_publ_author_name
'Zatsepin, Pavel'
'Lee, Eunji'
'Gu, Jun'
'Gau, Michael R.'
'Carroll, Patrick J.'
'Baik, Mu-Hyun'
'Mindiola, Daniel J.'

_publ_section_title
;
 Tebbe-like and Phosphonioalkylidene and -alkylidyne Complexes of
 Scandium.
;
_journal_name_full 'Journal of the American Chemical Society'
_journal_paper_doi 10.1021/jacs.0c02742
_journal_year 2020
_chemical_formula_moiety 'C46 H82 Al N4 P2 Sc Si2'
_chemical_formula_sum 'C46 H82 Al N4 P2 Sc Si2'
_chemical_formula_weight 881.21
_space_group_crystal_system triclinic
_space_group_IT_number 2
_space_group_name_Hall '-P 1'
_space_group_name_H-M_alt 'P -1'
_atom_sites_solution_hydrogens mixed
_atom_sites_solution_primary dual
_audit_creation_date 2019-04-12
_audit_creation_method
;
Olex2 1.2
(compiled 2018.05.29 svn.r3508 for OlexSys, GUI svn.r5506)
;
_cell_angle_alpha 83.145(6)
_cell_angle_beta 79.087(6)
_cell_angle_gamma 87.572(6)
_cell_formula_units_Z 2
_cell_length_a 12.969(2)
_cell_length_b 14.092(2)
_cell_length_c 14.336(2)
_cell_measurement_reflns_used 9900
_cell_measurement_temperature 100
_cell_measurement_theta_max 27.47
_cell_measurement_theta_min 2.35
_cell_volume 2553.7(6)
_computing_cell_refinement 'Bruker SAINT v8.34A'
_computing_data_collection 'Bruker APEX2 v2018.1-0'
_computing_data_reduction 'Bruker SAINT v8.34A'
_computing_publication_material 'Olex2 (Dolomanov et al., 2009)'
_computing_structure_refinement 'ShelXL (Sheldrick, 2015)'
_computing_structure_solution 'ShelXT (Sheldrick, 2015)'
_diffrn_ambient_temperature 100
_diffrn_measured_fraction_theta_full 1.000
_diffrn_measured_fraction_theta_max 0.989
_diffrn_measurement_device 'CCD area detector'
_diffrn_measurement_device_type 'Bruker APEXII'
_diffrn_measurement_method '\w and \f scans'
_diffrn_radiation_monochromator graphite
_diffrn_radiation_type MoK\a
_diffrn_radiation_wavelength 0.71073
_diffrn_reflns_av_R_equivalents 0.0369
_diffrn_reflns_av_unetI/netI 0.0229
_diffrn_reflns_Laue_measured_fraction_full 1.000
_diffrn_reflns_Laue_measured_fraction_max 0.989
_diffrn_reflns_limit_h_max 13
_diffrn_reflns_limit_h_min -16
_diffrn_reflns_limit_k_max 18
_diffrn_reflns_limit_k_min -18
_diffrn_reflns_limit_l_max 18
_diffrn_reflns_limit_l_min -18
_diffrn_reflns_number 85162
_diffrn_reflns_point_group_measured_fraction_full 1.000
_diffrn_reflns_point_group_measured_fraction_max 0.989
_diffrn_reflns_theta_full 25.242
_diffrn_reflns_theta_max 27.657
_diffrn_reflns_theta_min 1.456
_diffrn_source 'sealed tube'
_exptl_absorpt_coefficient_mu 0.304
_exptl_absorpt_correction_T_max 0.7456
_exptl_absorpt_correction_T_min 0.7046
_exptl_absorpt_correction_type multi-scan
_exptl_absorpt_process_details 'SADABS v2014/5'
_exptl_crystal_colour yellow
_exptl_crystal_density_diffrn 1.146
_exptl_crystal_description plank
_exptl_crystal_F_000 956
_exptl_crystal_size_max 0.44
_exptl_crystal_size_mid 0.42
_exptl_crystal_size_min 0.11
_refine_diff_density_max 1.519
_refine_diff_density_min -0.527
_refine_diff_density_rms 0.068
_refine_ls_extinction_method none
_refine_ls_goodness_of_fit_ref 1.033
_refine_ls_hydrogen_treatment mixed
_refine_ls_matrix_type full
_refine_ls_number_parameters 620
_refine_ls_number_reflns 11796
_refine_ls_number_restraints 0
_refine_ls_restrained_S_all 1.033
_refine_ls_R_factor_all 0.0574
_refine_ls_R_factor_gt 0.0485
_refine_ls_shift/su_max 0.001
_refine_ls_shift/su_mean 0.000
_refine_ls_structure_factor_coef Fsqd
_refine_ls_weighting_details 'w=1/[\s^2^(Fo^2^)+(0.0695P)^2^+2.8074P] where P=(Fo^2^+2Fc^2^)/3'
_refine_ls_weighting_scheme calc
_refine_ls_wR_factor_gt 0.1301
_refine_ls_wR_factor_ref 0.1380
_reflns_number_gt 10131
_reflns_number_total 11796
_reflns_threshold_expression 'I > 2\s(I)'
_cod_data_source_file ja0c02742_si_006.cif
_cod_data_source_block 9438
_cod_original_cell_volume 2553.8(7)
_cod_database_code 4135026
_shelx_shelxl_version_number 2018/3
_shelx_estimated_absorpt_t_max 0.967
_shelx_estimated_absorpt_t_min 0.878

loop_
_space_group_symop_operation_xyz
'x, y, z'
'-x, -y, -z'

loop_
_atom_site_label
_atom_site_type_symbol
_atom_site_fract_x
_atom_site_fract_y
_atom_site_fract_z
_atom_site_U_iso_or_equiv
_atom_site_adp_type
_atom_site_occupancy
_atom_site_site_symmetry_order
_atom_site_calc_flag
_atom_site_refinement_flags_posn
_atom_site_refinement_flags_adp
_atom_site_refinement_flags_occupancy
_atom_site_disorder_assembly
_atom_site_disorder_group
Sc1 Sc 0.20729(3) 0.68337(2) 0.28704(2) 0.01854(9) Uani 1 1 d . . . . .
P1 P 0.24677(4) 0.51090(4) 0.38809(3) 0.02124(11) Uani 1 1 d . . . . .
P2 P 0.15689(5) 0.75857(4) 0.11543(4) 0.02666(13) Uani 1 1 d . . . . .
Si1 Si 0.54265(5) 0.80436(5) 0.27065(5) 0.03505(16) Uani 1 1 d . . . . .
Si2 Si 0.29391(5) 1.13605(5) 0.14586(5) 0.03268(15) Uani 1 1 d . . . . .
Al1 Al 0.35971(5) 0.97216(4) 0.31043(4) 0.02266(13) Uani 1 1 d . . . . .
N1 N 0.26045(12) 0.58313(11) 0.18554(10) 0.0172(3) Uani 1 1 d . . . . .
N2 N 0.32767(13) 0.78553(12) 0.28369(12) 0.0236(3) Uani 1 1 d . . . . .
N3 N 0.26905(14) 0.79739(12) 0.36472(12) 0.0243(3) Uani 1 1 d . . . . .
N4 N 0.28508(14) 0.87274(12) 0.40589(12) 0.0245(3) Uani 1 1 d . . . . .
C1 C 0.34832(14) 0.52426(13) 0.20136(13) 0.0175(3) Uani 1 1 d . . . . .
C2 C 0.43543(15) 0.51237(14) 0.12831(13) 0.0214(4) Uani 1 1 d . . . . .
H2 H 0.434968 0.543242 0.065745 0.026 Uiso 1 1 calc R . . . .
C3 C 0.52188(16) 0.45662(15) 0.14559(14) 0.0251(4) Uani 1 1 d . . . . .
H3 H 0.579741 0.450710 0.094798 0.030 Uiso 1 1 calc R . . . .
C4 C 0.52579(16) 0.40901(15) 0.23592(14) 0.0250(4) Uani 1 1 d . . . . .
C5 C 0.44130(17) 0.42240(14) 0.30941(14) 0.0232(4) Uani 1 1 d . . . . .
H5 H 0.443056 0.391771 0.371837 0.028 Uiso 1 1 calc R . . . .
C6 C 0.35342(15) 0.47989(13) 0.29398(13) 0.0187(3) Uani 1 1 d . . . . .
C7 C 0.6178(2) 0.34432(18) 0.25200(17) 0.0371(5) Uani 1 1 d . . . . .
H7a H 0.611409 0.283414 0.227172 0.056 Uiso 1 1 calc GR . . . .
H7b H 0.618678 0.332678 0.320622 0.056 Uiso 1 1 calc GR . . . .
H7c H 0.683197 0.374798 0.218660 0.056 Uiso 1 1 calc GR . . . .
C8 C 0.30268(18) 0.49598(16) 0.49820(14) 0.0290(4) Uani 1 1 d . . . . .
H8 H 0.337722 0.431542 0.504404 0.035 Uiso 1 1 calc R . . . .
C9 C 0.2157(2) 0.5039(2) 0.58607(16) 0.0444(6) Uani 1 1 d . . . . .
H9a H 0.176169 0.564080 0.577232 0.067 Uiso 1 1 calc GR . . . .
H9b H 0.247304 0.502642 0.643155 0.067 Uiso 1 1 calc GR . . . .
H9c H 0.168245 0.450087 0.593924 0.067 Uiso 1 1 calc GR . . . .
C10 C 0.38418(19) 0.57265(17) 0.49049(15) 0.0319(5) Uani 1 1 d . . . . .
H10a H 0.439333 0.566250 0.434406 0.048 Uiso 1 1 calc GR . . . .
H10b H 0.415267 0.565031 0.548221 0.048 Uiso 1 1 calc GR . . . .
H10c H 0.350377 0.636000 0.483902 0.048 Uiso 1 1 calc GR . . . .
C11 C 0.14931(18) 0.41519(17) 0.40556(16) 0.0321(5) Uani 1 1 d . . . . .
H11 H 0.091829 0.430147 0.459210 0.039 Uiso 1 1 calc R . . . .
C12 C 0.1934(2) 0.31584(18) 0.43406(18) 0.0411(6) Uani 1 1 d . . . . .
H12a H 0.253112 0.300367 0.384852 0.062 Uiso 1 1 calc GR . . . .
H12b H 0.138690 0.268408 0.440272 0.062 Uiso 1 1 calc GR . . . .
H12c H 0.216683 0.315080 0.495320 0.062 Uiso 1 1 calc GR . . . .
C13 C 0.1000(2) 0.4172(2) 0.31609(19) 0.0427(6) Uani 1 1 d . . . . .
H13a H 0.071515 0.481459 0.300515 0.064 Uiso 1 1 calc GR . . . .
H13b H 0.043354 0.370973 0.328283 0.064 Uiso 1 1 calc GR . . . .
H13c H 0.153729 0.400564 0.262328 0.064 Uiso 1 1 calc GR . . . .
C14 C 0.21966(14) 0.57178(13) 0.10367(12) 0.0174(3) Uani 1 1 d . . . . .
C15 C 0.22934(15) 0.48542(14) 0.06138(14) 0.0216(4) Uani 1 1 d . . . . .
H15 H 0.266551 0.432578 0.087821 0.026 Uiso 1 1 calc R . . . .
C16 C 0.18545(16) 0.47657(14) -0.01802(14) 0.0231(4) Uani 1 1 d . . . . .
H16 H 0.193766 0.417710 -0.045002 0.028 Uiso 1 1 calc R . . . .
C17 C 0.12929(15) 0.55170(15) -0.05961(13) 0.0221(4) Uani 1 1 d . . . . .
C18 C 0.11857(15) 0.63666(14) -0.01769(14) 0.0227(4) Uani 1 1 d . . . . .
H18 H 0.080096 0.688621 -0.044066 0.027 Uiso 1 1 calc R . . . .
C19 C 0.16269(15) 0.64789(13) 0.06203(13) 0.0200(4) Uani 1 1 d . . . . .
C20 C 0.08032(18) 0.54082(17) -0.14513(15) 0.0295(4) Uani 1 1 d . . . . .
H20a H 0.012725 0.509153 -0.123736 0.044 Uiso 1 1 calc GR . . . .
H20b H 0.127190 0.502178 -0.188391 0.044 Uiso 1 1 calc GR . . . .
H20c H 0.069255 0.604055 -0.178802 0.044 Uiso 1 1 calc GR . . . .
C21 C 0.0315(3) 0.8185(2) 0.0949(2) 0.0558(9) Uani 1 1 d . . . . .
H21 H 0.032895 0.828302 0.024381 0.067 Uiso 1 1 calc R . . . .
C22 C -0.0627(2) 0.7574(3) 0.1416(3) 0.0703(11) Uani 1 1 d . . . . .
H22a H -0.054212 0.694613 0.117896 0.105 Uiso 1 1 calc GR . . . .
H22b H -0.127038 0.788948 0.125783 0.105 Uiso 1 1 calc GR . . . .
H22c H -0.067481 0.749475 0.211102 0.105 Uiso 1 1 calc GR . . . .
C23 C 0.0260(4) 0.9180(3) 0.1315(3) 0.0956(18) Uani 1 1 d . . . . .
H23a H 0.023919 0.909981 0.200684 0.143 Uiso 1 1 calc GR . . . .
H23b H -0.037531 0.952624 0.117653 0.143 Uiso 1 1 calc GR . . . .
H23c H 0.088023 0.954345 0.099390 0.143 Uiso 1 1 calc GR . . . .
C24 C 0.2628(3) 0.82955(17) 0.03585(17) 0.0439(7) Uani 1 1 d . . . . .
H24 H 0.274886 0.885517 0.068986 0.053 Uiso 1 1 calc R . . . .
C25 C 0.2377(4) 0.8689(2) -0.0618(2) 0.0657(10) Uani 1 1 d . . . . .
H25a H 0.223469 0.815799 -0.095559 0.099 Uiso 1 1 calc GR . . . .
H25b H 0.297666 0.904638 -0.099496 0.099 Uiso 1 1 calc GR . . . .
H25c H 0.175710 0.911492 -0.052774 0.099 Uiso 1 1 calc GR . . . .
C26 C 0.3658(2) 0.7692(2) 0.02307(18) 0.0472(7) Uani 1 1 d . . . . .
H26a H 0.379433 0.742309 0.085918 0.071 Uiso 1 1 calc GR . . . .
H26b H 0.424096 0.809852 -0.009880 0.071 Uiso 1 1 calc GR . . . .
H26c H 0.359013 0.717213 -0.014944 0.071 Uiso 1 1 calc GR . . . .
C27 C 0.03924(19) 0.6883(2) 0.3568(2) 0.0378(6) Uani 1 1 d . . . . .
H27a H 0.037(3) 0.665(2) 0.424(3) 0.057(9) Uiso 1 1 d . . . . .
H27b H -0.001(3) 0.649(3) 0.331(3) 0.063(10) Uiso 1 1 d . . . . .
H27c H 0.011(3) 0.752(3) 0.350(2) 0.057(9) Uiso 1 1 d . . . . .
C28 C 0.41217(17) 0.85493(15) 0.24575(17) 0.0288(4) Uani 1 1 d . . . . .
H28 H 0.421(2) 0.862(2) 0.170(2) 0.039(7) Uiso 1 1 d . . . . .
C29 C 0.5761(2) 0.6862(2) 0.2233(2) 0.0523(7) Uani 1 1 d . . . . .
H29a H 0.645091 0.663599 0.236174 0.079 Uiso 1 1 calc GR . . . .
H29b H 0.577735 0.693559 0.154211 0.079 Uiso 1 1 calc GR . . . .
H29c H 0.522892 0.639591 0.254845 0.079 Uiso 1 1 calc GR . . . .
C30 C 0.54834(19) 0.78695(19) 0.3997(2) 0.0413(6) Uani 1 1 d . . . . .
H30a H 0.615604 0.756361 0.408588 0.062 Uiso 1 1 calc GR . . . .
H30b H 0.490703 0.746178 0.433948 0.062 Uiso 1 1 calc GR . . . .
H30c H 0.541734 0.849092 0.424722 0.062 Uiso 1 1 calc GR . . . .
C31 C 0.6452(2) 0.8909(2) 0.2072(3) 0.0580(8) Uani 1 1 d . . . . .
H31a H 0.629463 0.953483 0.230383 0.087 Uiso 1 1 calc GR . . . .
H31b H 0.645783 0.896709 0.138263 0.087 Uiso 1 1 calc GR . . . .
H31c H 0.714245 0.867726 0.219560 0.087 Uiso 1 1 calc GR . . . .
C32 C 0.4572(2) 1.04842(17) 0.35974(19) 0.0368(5) Uani 1 1 d . . . . .
H32a H 0.417881 1.099381 0.392876 0.055 Uiso 1 1 calc GR . . . .
H32b H 0.509708 1.076713 0.306385 0.055 Uiso 1 1 calc GR . . . .
H32c H 0.492565 1.007056 0.404475 0.055 Uiso 1 1 calc GR . . . .
C33 C 0.25180(18) 1.04947(17) 0.25332(16) 0.0319(5) Uani 1 1 d . . . . .
H33a H 0.203139 1.004665 0.236717 0.038 Uiso 1 1 calc R . . . .
H33b H 0.210758 1.085562 0.303565 0.038 Uiso 1 1 calc R . . . .
C34 C 0.3682(3) 1.23574(18) 0.1732(2) 0.0469(6) Uani 1 1 d . . . . .
H34a H 0.430983 1.210059 0.197016 0.070 Uiso 1 1 calc GR . . . .
H34b H 0.323729 1.270008 0.222029 0.070 Uiso 1 1 calc GR . . . .
H34c H 0.389253 1.279796 0.115005 0.070 Uiso 1 1 calc GR . . . .
C35 C 0.3853(4) 1.0736(2) 0.0538(2) 0.0848(15) Uani 1 1 d . . . . .
H35a H 0.346132 1.027291 0.029074 0.127 Uiso 1 1 calc GR . . . .
H35b H 0.441137 1.040130 0.082982 0.127 Uiso 1 1 calc GR . . . .
H35c H 0.416431 1.120680 0.001149 0.127 Uiso 1 1 calc GR . . . .
C36 C 0.1803(4) 1.1898(4) 0.0948(4) 0.110(2) Uani 1 1 d . . . . .
H36a H 0.205888 1.234194 0.037841 0.165 Uiso 1 1 calc GR . . . .
H36b H 0.134471 1.224539 0.142436 0.165 Uiso 1 1 calc GR . . . .
H36c H 0.140762 1.139137 0.077201 0.165 Uiso 1 1 calc GR . . . .
C37 C 0.21895(17) 0.88204(15) 0.50171(13) 0.0252(4) Uani 1 1 d . . . . .
C38 C 0.2992(4) 0.8558(4) 0.5696(3) 0.0257(9) Uani 0.532(6) 1 d . . P A 1
H38a H 0.323885 0.788659 0.565910 0.031 Uiso 0.532(6) 1 calc R . P A 1
H38b H 0.360748 0.897653 0.550054 0.031 Uiso 0.532(6) 1 calc R . P A 1
C39 C 0.1814(4) 0.9833(4) 0.5081(3) 0.0325(11) Uani 0.532(6) 1 d . . P A 1
H39a H 0.132073 1.000503 0.463600 0.039 Uiso 0.532(6) 1 calc R . P A 1
H39b H 0.241800 1.026543 0.489305 0.039 Uiso 0.532(6) 1 calc R . P A 1
C40 C 0.1288(4) 0.8118(4) 0.5320(3) 0.0300(11) Uani 0.532(6) 1 d . . P A 1
H40a H 0.156584 0.745363 0.529905 0.036 Uiso 0.532(6) 1 calc R . P A 1
H40b H 0.078622 0.823226 0.487489 0.036 Uiso 0.532(6) 1 calc R . P A 1
C41 C 0.0726(6) 0.8257(5) 0.6343(5) 0.0315(15) Uani 0.532(6) 1 d . . P A 1
H41 H 0.011694 0.781807 0.653525 0.038 Uiso 0.532(6) 1 calc R . P A 1
C42 C 0.0335(4) 0.9284(5) 0.6399(4) 0.0320(12) Uani 0.532(6) 1 d . . P A 1
H42a H -0.002642 0.936141 0.705886 0.038 Uiso 0.532(6) 1 calc R . P A 1
H42b H -0.017461 0.944186 0.596640 0.038 Uiso 0.532(6) 1 calc R . P A 1
C43 C 0.1258(6) 0.9956(4) 0.6110(5) 0.0300(12) Uani 0.532(6) 1 d . . P A 1
H43 H 0.099723 1.063194 0.614326 0.036 Uiso 0.532(6) 1 calc R . P A 1
C44 C 0.2044(4) 0.9725(5) 0.6775(4) 0.0329(12) Uani 0.532(6) 1 d . . P A 1
H44a H 0.170413 0.981730 0.743760 0.039 Uiso 0.532(6) 1 calc R . P A 1
H44b H 0.264218 1.016423 0.657995 0.039 Uiso 0.532(6) 1 calc R . P A 1
C45 C 0.2443(4) 0.8691(4) 0.6735(3) 0.0324(11) Uani 0.532(6) 1 d . . P A 1
H45 H 0.295015 0.853769 0.717914 0.039 Uiso 0.532(6) 1 calc R . P A 1
C46 C 0.1504(6) 0.8018(5) 0.7027(4) 0.0344(13) Uani 0.532(6) 1 d . . P A 1
H46a H 0.175405 0.734644 0.700472 0.041 Uiso 0.532(6) 1 calc R . P A 1
H46b H 0.114918 0.809310 0.769005 0.041 Uiso 0.532(6) 1 calc R . P A 1
C38* C 0.2582(5) 0.8104(5) 0.5782(4) 0.0338(13) Uani 0.468(6) 1 d . . P A 2
H38a* H 0.332812 0.821990 0.578735 0.041 Uiso 0.468(6) 1 calc R . P A 2
H38b* H 0.252561 0.744224 0.563249 0.041 Uiso 0.468(6) 1 calc R . P A 2
C39* C 0.2345(6) 0.9828(4) 0.5258(4) 0.0347(13) Uani 0.468(6) 1 d . . P A 2
H39a* H 0.213052 1.030816 0.476500 0.042 Uiso 0.468(6) 1 calc R . P A 2
H39b* H 0.309641 0.991833 0.526527 0.042 Uiso 0.468(6) 1 calc R . P A 2
C40* C 0.1047(4) 0.8654(5) 0.5013(4) 0.0345(13) Uani 0.468(6) 1 d . . P A 2
H40a* H 0.096251 0.799628 0.486505 0.041 Uiso 0.468(6) 1 calc R . P A 2
H40b* H 0.080327 0.910786 0.451382 0.041 Uiso 0.468(6) 1 calc R . P A 2
C41* C 0.0389(4) 0.8796(5) 0.5993(5) 0.0399(15) Uani 0.468(6) 1 d . . P A 2
H41* H -0.036929 0.869849 0.598960 0.048 Uiso 0.468(6) 1 calc R . P A 2
C42* C 0.0543(7) 0.9818(6) 0.6222(4) 0.0360(14) Uani 0.468(6) 1 d . . P A 2
H42a* H 0.031070 1.029016 0.573107 0.043 Uiso 0.468(6) 1 calc R . P A 2
H42b* H 0.010833 0.991842 0.685054 0.043 Uiso 0.468(6) 1 calc R . P A 2
C43* C 0.1682(7) 0.9967(5) 0.6243(5) 0.0306(15) Uani 0.468(6) 1 d . . P A 2
H43* H 0.177381 1.062848 0.639669 0.037 Uiso 0.468(6) 1 calc R . P A 2
C44* C 0.2026(5) 0.9235(7) 0.7008(4) 0.0362(15) Uani 0.468(6) 1 d . . P A 2
H44a* H 0.276912 0.933619 0.703952 0.043 Uiso 0.468(6) 1 calc R . P A 2
H44b* H 0.159274 0.932111 0.764046 0.043 Uiso 0.468(6) 1 calc R . P A 2
C45* C 0.1904(7) 0.8232(6) 0.6774(5) 0.0380(19) Uani 0.468(6) 1 d . . P A 2
H45* H 0.213800 0.775754 0.727228 0.046 Uiso 0.468(6) 1 calc R . P A 2
C46* C 0.0758(7) 0.8075(6) 0.6746(7) 0.044(2) Uani 0.468(6) 1 d . . P A 2
H46a* H 0.032167 0.814651 0.738028 0.052 Uiso 0.468(6) 1 calc R . P A 2
H46b* H 0.067439 0.741853 0.659493 0.052 Uiso 0.468(6) 1 calc R . P A 2

loop_
_atom_site_aniso_label
_atom_site_aniso_U_11
_atom_site_aniso_U_22
_atom_site_aniso_U_33
_atom_site_aniso_U_23
_atom_site_aniso_U_13
_atom_site_aniso_U_12
Sc1 0.01978(17) 0.02041(18) 0.01612(17) -0.00657(13) -0.00146(13) -0.00407(13)
P1 0.0260(2) 0.0245(2) 0.0128(2) -0.00246(18) -0.00055(18) -0.00865(19)
P2 0.0387(3) 0.0201(2) 0.0257(3) -0.0087(2) -0.0152(2) 0.0069(2)
Si1 0.0251(3) 0.0297(3) 0.0500(4) -0.0121(3) -0.0006(3) -0.0050(2)
Si2 0.0391(3) 0.0325(3) 0.0266(3) 0.0009(2) -0.0076(3) -0.0070(3)
Al1 0.0255(3) 0.0207(3) 0.0230(3) -0.0041(2) -0.0056(2) -0.0047(2)
N1 0.0195(7) 0.0197(7) 0.0133(7) -0.0041(6) -0.0037(6) -0.0001(6)
N2 0.0206(8) 0.0224(8) 0.0281(9) -0.0051(7) -0.0031(7) -0.0035(6)
N3 0.0273(9) 0.0235(8) 0.0234(8) -0.0058(7) -0.0056(7) -0.0022(7)
N4 0.0285(9) 0.0250(8) 0.0213(8) -0.0059(7) -0.0053(7) -0.0028(7)
C1 0.0210(8) 0.0177(8) 0.0150(8) -0.0041(6) -0.0048(7) -0.0006(7)
C2 0.0261(9) 0.0245(9) 0.0139(8) -0.0028(7) -0.0045(7) 0.0021(7)
C3 0.0259(10) 0.0306(10) 0.0202(9) -0.0098(8) -0.0047(7) 0.0056(8)
C4 0.0295(10) 0.0255(10) 0.0236(10) -0.0082(8) -0.0119(8) 0.0057(8)
C5 0.0342(10) 0.0209(9) 0.0173(9) -0.0023(7) -0.0115(8) -0.0008(8)
C6 0.0249(9) 0.0184(8) 0.0135(8) -0.0031(6) -0.0040(7) -0.0041(7)
C7 0.0421(13) 0.0411(13) 0.0329(12) -0.0115(10) -0.0189(10) 0.0184(10)
C8 0.0411(12) 0.0329(11) 0.0133(9) -0.0021(8) -0.0046(8) -0.0078(9)
C9 0.0551(16) 0.0609(17) 0.0151(10) -0.0065(10) 0.0035(10) -0.0173(13)
C10 0.0385(12) 0.0377(12) 0.0227(10) -0.0093(9) -0.0093(9) -0.0061(9)
C11 0.0363(12) 0.0347(11) 0.0239(10) -0.0014(9) 0.0006(9) -0.0187(9)
C12 0.0578(16) 0.0333(12) 0.0303(12) 0.0019(10) -0.0022(11) -0.0211(11)
C13 0.0474(14) 0.0454(14) 0.0387(13) -0.0011(11) -0.0128(11) -0.0271(12)
C14 0.0181(8) 0.0198(8) 0.0144(8) -0.0032(7) -0.0026(6) -0.0022(7)
C15 0.0261(9) 0.0199(9) 0.0196(9) -0.0043(7) -0.0055(7) 0.0008(7)
C16 0.0289(10) 0.0224(9) 0.0199(9) -0.0083(7) -0.0049(8) -0.0031(7)
C17 0.0221(9) 0.0289(10) 0.0172(9) -0.0066(7) -0.0047(7) -0.0050(7)
C18 0.0230(9) 0.0250(9) 0.0215(9) -0.0032(7) -0.0076(7) 0.0006(7)
C19 0.0214(9) 0.0202(9) 0.0199(9) -0.0055(7) -0.0054(7) -0.0009(7)
C20 0.0316(11) 0.0391(12) 0.0216(10) -0.0082(8) -0.0109(8) -0.0055(9)
C21 0.077(2) 0.0524(16) 0.0522(16) -0.0325(14) -0.0419(16) 0.0438(16)
C22 0.0366(15) 0.120(3) 0.067(2) -0.049(2) -0.0262(15) 0.0391(18)
C23 0.147(4) 0.072(2) 0.095(3) -0.059(2) -0.080(3) 0.080(3)
C24 0.085(2) 0.0244(11) 0.0259(11) 0.0047(9) -0.0202(12) -0.0231(12)
C25 0.129(3) 0.0373(15) 0.0374(15) 0.0132(12) -0.0376(18) -0.0230(17)
C26 0.0535(16) 0.0579(17) 0.0281(12) 0.0026(11) -0.0002(11) -0.0320(14)
C27 0.0251(11) 0.0500(15) 0.0401(14) -0.0219(12) 0.0015(9) -0.0066(10)
C28 0.0247(10) 0.0275(10) 0.0341(11) -0.0069(9) -0.0017(8) -0.0071(8)
C29 0.0487(16) 0.0370(14) 0.072(2) -0.0225(14) -0.0007(14) -0.0047(12)
C30 0.0284(11) 0.0384(13) 0.0586(16) -0.0039(12) -0.0137(11) 0.0027(10)
C31 0.0380(14) 0.0562(18) 0.076(2) -0.0176(16) 0.0098(14) -0.0219(13)
C32 0.0453(13) 0.0269(11) 0.0443(13) -0.0057(10) -0.0215(11) -0.0079(10)
C33 0.0303(11) 0.0371(12) 0.0274(11) -0.0001(9) -0.0050(9) -0.0010(9)
C34 0.0692(19) 0.0273(12) 0.0446(15) -0.0063(10) -0.0099(13) -0.0024(12)
C35 0.140(4) 0.0517(19) 0.0482(18) -0.0225(15) 0.040(2) -0.051(2)
C36 0.091(3) 0.114(4) 0.128(4) 0.077(3) -0.075(3) -0.040(3)
C37 0.0342(11) 0.0311(10) 0.0122(8) -0.0064(7) -0.0038(7) -0.0150(8)
C38 0.021(2) 0.029(2) 0.027(2) -0.0034(17) -0.0051(16) 0.0033(17)
C39 0.028(2) 0.039(3) 0.030(2) -0.0006(18) -0.0051(19) 0.000(2)
C40 0.031(2) 0.036(3) 0.024(2) -0.0103(18) -0.0033(17) -0.0074(19)
C41 0.030(3) 0.041(4) 0.025(3) -0.007(3) -0.004(3) -0.007(2)
C42 0.024(2) 0.046(3) 0.028(2) -0.007(3) -0.0064(17) 0.003(2)
C43 0.025(4) 0.028(2) 0.038(3) -0.0133(19) -0.004(3) 0.003(3)
C44 0.033(2) 0.044(3) 0.024(3) -0.013(2) -0.004(2) -0.004(3)
C45 0.030(2) 0.045(3) 0.024(2) -0.008(2) -0.0104(18) 0.006(3)
C46 0.039(4) 0.039(3) 0.023(3) -0.003(2) -0.002(2) 0.004(3)
C38* 0.031(3) 0.040(3) 0.027(2) -0.001(2) -0.003(2) 0.017(3)
C39* 0.054(4) 0.025(2) 0.025(3) -0.0086(19) -0.003(3) -0.009(2)
C40* 0.031(3) 0.038(3) 0.043(3) -0.024(3) -0.018(2) 0.008(2)
C41* 0.024(2) 0.053(4) 0.049(3) -0.031(3) -0.009(2) 0.005(2)
C42* 0.040(4) 0.041(4) 0.031(3) -0.014(3) -0.014(3) 0.013(3)
C43* 0.035(4) 0.032(3) 0.028(4) -0.012(2) -0.006(3) -0.007(3)
C44* 0.031(3) 0.055(4) 0.024(3) 0.000(3) -0.011(2) 0.001(3)
C45* 0.034(4) 0.044(4) 0.030(4) 0.005(3) 0.000(3) 0.016(4)
C46* 0.044(4) 0.031(3) 0.049(5) -0.010(4) 0.011(5) -0.002(3)

loop_
_atom_type_symbol
_atom_type_description
_atom_type_scat_dispersion_real
_atom_type_scat_dispersion_imag
_atom_type_scat_source
C C 0.0033 0.0016 'International Tables Vol C Tables 4.2.6.8 and 6.1.1.4'
H H 0.0000 0.0000 'International Tables Vol C Tables 4.2.6.8 and 6.1.1.4'
Al Al 0.0645 0.0514 'International Tables Vol C Tables 4.2.6.8 and 6.1.1.4'
N N 0.0061 0.0033 'International Tables Vol C Tables 4.2.6.8 and 6.1.1.4'
P P 0.1023 0.0942 'International Tables Vol C Tables 4.2.6.8 and 6.1.1.4'
Sc Sc 0.2519 0.3716 'International Tables Vol C Tables 4.2.6.8 and 6.1.1.4'
Si Si 0.0817 0.0704 'International Tables Vol C Tables 4.2.6.8 and 6.1.1.4'

loop_
_geom_angle_atom_site_label_1
_geom_angle_atom_site_label_2
_geom_angle_atom_site_label_3
_geom_angle
_geom_angle_site_symmetry_1
_geom_angle_site_symmetry_3
_geom_angle_publ_flag
P2 Sc1 P1 141.30(2) . . ?
N1 Sc1 P1 72.29(4) . . ?
N1 Sc1 P2 72.31(4) . . ?
N1 Sc1 N2 110.41(6) . . ?
N1 Sc1 N3 141.43(6) . . ?
N1 Sc1 C27 119.83(8) . . ?
N2 Sc1 P1 111.82(5) . . ?
N2 Sc1 P2 94.81(5) . . ?
N2 Sc1 N3 33.26(6) . . ?
N2 Sc1 C27 128.61(8) . . ?
N3 Sc1 P1 104.98(5) . . ?
N3 Sc1 P2 112.35(5) . . ?
C27 Sc1 P1 93.65(8) . . ?
C27 Sc1 P2 90.60(8) . . ?
C27 Sc1 N3 98.66(8) . . ?
C6 P1 Sc1 92.61(6) . . ?
C6 P1 C8 105.23(10) . . ?
C6 P1 C11 106.58(10) . . ?
C8 P1 Sc1 125.42(7) . . ?
C8 P1 C11 104.79(10) . . ?
C11 P1 Sc1 118.91(8) . . ?
C19 P2 Sc1 97.51(6) . . ?
C19 P2 C21 105.42(11) . . ?
C19 P2 C24 103.17(11) . . ?
C21 P2 Sc1 127.39(11) . . ?
C24 P2 Sc1 113.95(9) . . ?
C24 P2 C21 105.98(15) . . ?
C29 Si1 C28 112.31(12) . . ?
C30 Si1 C28 113.07(11) . . ?
C30 Si1 C29 107.24(14) . . ?
C30 Si1 C31 109.31(15) . . ?
C31 Si1 C28 107.00(14) . . ?
C31 Si1 C29 107.76(14) . . ?
C33 Si2 C35 109.02(14) . . ?
C33 Si2 C36 112.05(16) . . ?
C34 Si2 C33 111.74(12) . . ?
C34 Si2 C35 106.55(15) . . ?
C34 Si2 C36 107.33(19) . . ?
C36 Si2 C35 110.0(3) . . ?
N4 Al1 C28 80.72(8) . . ?
C32 Al1 N4 114.58(10) . . ?
C32 Al1 C28 120.41(10) . . ?
C32 Al1 C33 113.91(11) . . ?
C33 Al1 N4 107.09(9) . . ?
C33 Al1 C28 114.91(10) . . ?
C1 N1 Sc1 116.43(11) . . ?
C14 N1 Sc1 126.98(12) . . ?
C14 N1 C1 116.55(14) . . ?
N3 N2 Sc1 79.87(11) . . ?
N3 N2 C28 117.55(17) . . ?
C28 N2 Sc1 160.24(14) . . ?
N2 N3 Sc1 66.87(10) . . ?
N2 N3 N4 117.86(17) . . ?
N4 N3 Sc1 167.31(14) . . ?
N3 N4 Al1 110.56(13) . . ?
N3 N4 C37 116.46(16) . . ?
C37 N4 Al1 129.71(13) . . ?
C2 C1 N1 122.19(16) . . ?
C2 C1 C6 117.59(17) . . ?
C6 C1 N1 120.12(16) . . ?
C3 C2 C1 121.46(17) . . ?
C2 C3 C4 121.42(19) . . ?
C3 C4 C7 120.62(19) . . ?
C5 C4 C3 117.62(18) . . ?
C5 C4 C7 121.76(19) . . ?
C4 C5 C6 121.98(17) . . ?
C1 C6 P1 115.45(14) . . ?
C5 C6 P1 124.51(14) . . ?
C5 C6 C1 119.84(17) . . ?
C9 C8 P1 110.39(17) . . ?
C10 C8 P1 108.59(14) . . ?
C10 C8 C9 110.53(19) . . ?
C12 C11 P1 113.58(17) . . ?
C12 C11 C13 111.6(2) . . ?
C13 C11 P1 109.91(15) . . ?
N1 C14 C15 123.01(16) . . ?
N1 C14 C19 119.79(16) . . ?
C15 C14 C19 117.16(16) . . ?
C16 C15 C14 121.09(18) . . ?
C15 C16 C17 121.97(18) . . ?
C16 C17 C20 121.55(18) . . ?
C18 C17 C16 117.22(17) . . ?
C18 C17 C20 121.22(19) . . ?
C17 C18 C19 122.07(18) . . ?
C14 C19 P2 115.63(13) . . ?
C18 C19 P2 123.83(15) . . ?
C18 C19 C14 120.49(17) . . ?
C22 C21 P2 111.5(2) . . ?
C22 C21 C23 112.7(3) . . ?
C23 C21 P2 108.0(2) . . ?
C25 C24 P2 114.7(2) . . ?
C25 C24 C26 110.3(3) . . ?
C26 C24 P2 109.52(16) . . ?
Si1 C28 Al1 115.06(11) . . ?
N2 C28 Si1 110.71(15) . . ?
N2 C28 Al1 103.09(13) . . ?
Si2 C33 Al1 119.05(12) . . ?
N4 C37 C38 102.0(2) . . ?
N4 C37 C39 110.2(2) . . ?
N4 C37 C40 115.1(2) . . ?
N4 C37 C38* 109.9(2) . . ?
N4 C37 C39* 107.1(2) . . ?
N4 C37 C40* 111.0(2) . . ?
C39 C37 C38 109.7(3) . . ?
C39 C37 C40 111.8(3) . . ?
C40 C37 C38 107.5(3) . . ?
C39* C37 C38* 107.5(4) . . ?
C40* C37 C38* 110.1(4) . . ?
C40* C37 C39* 111.1(4) . . ?
C45 C38 C37 108.7(3) . . ?
C37 C39 C43 110.1(4) . . ?
C37 C40 C41 109.0(4) . . ?
C42 C41 C40 110.7(5) . . ?
C42 C41 C46 109.1(5) . . ?
C46 C41 C40 108.8(5) . . ?
C41 C42 C43 109.7(4) . . ?
C42 C43 C39 109.4(5) . . ?
C42 C43 C44 110.3(5) . . ?
C44 C43 C39 108.6(5) . . ?
C43 C44 C45 110.0(4) . . ?
C44 C45 C38 109.3(4) . . ?
C44 C45 C46 109.1(5) . . ?
C46 C45 C38 108.9(4) . . ?
C41 C46 C45 109.7(5) . . ?
C37 C38* C45* 109.0(4) . . ?
C37 C39* C43* 109.6(4) . . ?
C37 C40* C41* 109.5(4) . . ?
C40* C41* C42* 109.2(5) . . ?
C46* C41* C40* 108.9(5) . . ?
C46* C41* C42* 109.3(5) . . ?
C43* C42* C41* 110.2(5) . . ?
C42* C43* C39* 109.1(6) . . ?
C42* C43* C44* 108.9(6) . . ?
C44* C43* C39* 109.8(6) . . ?
C45* C44* C43* 110.1(5) . . ?
C44* C45* C38* 109.3(7) . . ?
C44* C45* C46* 109.3(6) . . ?
C46* C45* C38* 109.2(6) . . ?
C45* C46* C41* 110.3(6) . . ?

loop_
_geom_bond_atom_site_label_1
_geom_bond_atom_site_label_2
_geom_bond_distance
_geom_bond_site_symmetry_2
_geom_bond_publ_flag
Sc1 P1 2.7573(7) . ?
Sc1 P2 2.7441(7) . ?
Sc1 N1 2.1486(15) . ?
Sc1 N2 2.1583(17) . ?
Sc1 N3 2.3103(17) . ?
Sc1 C27 2.221(2) . ?
P1 C6 1.8185(19) . ?
P1 C8 1.845(2) . ?
P1 C11 1.850(2) . ?
P2 C19 1.8104(19) . ?
P2 C21 1.858(3) . ?
P2 C24 1.855(3) . ?
Si1 C28 1.888(2) . ?
Si1 C29 1.876(3) . ?
Si1 C30 1.851(3) . ?
Si1 C31 1.871(3) . ?
Si2 C33 1.857(2) . ?
Si2 C34 1.856(3) . ?
Si2 C35 1.876(4) . ?
Si2 C36 1.861(4) . ?
Al1 N4 1.9820(19) . ?
Al1 C28 2.021(2) . ?
Al1 C32 1.972(2) . ?
Al1 C33 1.977(2) . ?
N1 C1 1.418(2) . ?
N1 C14 1.404(2) . ?
N2 N3 1.287(2) . ?
N2 C28 1.480(3) . ?
N3 N4 1.317(2) . ?
N4 C37 1.492(3) . ?
C1 C2 1.407(3) . ?
C1 C6 1.411(2) . ?
C2 C3 1.385(3) . ?
C3 C4 1.394(3) . ?
C4 C5 1.392(3) . ?
C4 C7 1.507(3) . ?
C5 C6 1.407(3) . ?
C8 C9 1.535(3) . ?
C8 C10 1.524(3) . ?
C11 C12 1.529(4) . ?
C11 C13 1.535(3) . ?
C14 C15 1.414(3) . ?
C14 C19 1.414(3) . ?
C15 C16 1.386(3) . ?
C16 C17 1.398(3) . ?
C17 C18 1.393(3) . ?
C17 C20 1.509(3) . ?
C18 C19 1.399(3) . ?
C21 C22 1.524(6) . ?
C21 C23 1.549(4) . ?
C24 C25 1.532(3) . ?
C24 C26 1.545(5) . ?
C37 C38 1.559(4) . ?
C37 C39 1.495(5) . ?
C37 C40 1.529(5) . ?
C37 C38* 1.544(5) . ?
C37 C39* 1.531(5) . ?
C37 C40* 1.511(5) . ?
C38 C45 1.554(6) . ?
C39 C43 1.541(8) . ?
C40 C41 1.541(7) . ?
C41 C42 1.518(10) . ?
C41 C46 1.537(9) . ?
C42 C43 1.522(8) . ?
C43 C44 1.522(8) . ?
C44 C45 1.530(8) . ?
C45 C46 1.538(8) . ?
C38* C45* 1.549(9) . ?
C39* C43* 1.537(9) . ?
C40* C41* 1.529(8) . ?
C41* C42* 1.545(9) . ?
C41* C46* 1.522(11) . ?
C42* C43* 1.508(9) . ?
C43* C44* 1.531(9) . ?
C44* C45* 1.513(11) . ?
C45* C46* 1.521(12) . ?
